data_4318721
loop_
_publ_author_name
'Warren K. Miller'
'John D. Gilbertson'
'Carmen Leiva-Paredes'
'Paul R. Bernatis'
'Timothy J. R. Weakley'
'David K. Lyon'
'David R. Tyler'

_publ_contact_author_address
;Department of Chemistry,
University of Oregon,
Eugene, OR 97403-1253
USA
;
_publ_contact_author_email tweakley@oregon.uoregon.edu
_publ_contact_author_fax 01(541)3464643
_publ_contact_author_name 'Dr Timothy J. R. Weakley'
_publ_contact_author_phone 01(541)3464620
_publ_section_title
;
 Precursors to Water-Soluble Dinitrogen Carriers. Synthesis of
 Water-Soluble Complexes of Iron(II) Containing Water-Soluble Chelating
 Phosphine Ligands of the Type 1,2-Bis(bis(hydroxyalkyl)phosphino)ethane
;
_journal_name_full 'Inorganic Chemistry'
_journal_page_first 5453
_journal_page_last 5465
_journal_paper_doi 10.1021/ic025774q
_journal_volume 41
_journal_year 2002
_chemical_formula_structural 'Fe (C14 H32 O4 P2 )2 (C O ) (O4 S )'
_chemical_formula_sum 'C29 H64 Fe O13 P4 S'
_chemical_formula_weight 832.62
_space_group_IT_number 14
_symmetry_cell_setting monoclinic
_symmetry_Int_Tables_number 14
_symmetry_space_group_name_Hall '-P 2yn'
_symmetry_space_group_name_H-M 'P 1 21/n 1'
_cell_angle_alpha 90
_cell_angle_beta 100.152(8)
_cell_angle_gamma 90
_cell_formula_units_Z 4
_cell_length_a 11.6314(8)
_cell_length_b 15.943(2)
_cell_length_c 21.422(3)
_cell_measurement_reflns_used 25
_cell_measurement_temperature 294
_cell_measurement_theta_max 14.0
_cell_measurement_theta_min 12.0
_cell_volume 3910.3(8)
_diffrn_ambient_temperature 294
_diffrn_measurement_device 'Enraf-Nonius CAD4 diffractometer'
_diffrn_measurement_method 'omega scans'
_diffrn_orient_matrix_UB_11 -0.03158
_diffrn_orient_matrix_UB_12 -0.00806
_diffrn_orient_matrix_UB_13 0.04007
_diffrn_orient_matrix_UB_21 0.08072
_diffrn_orient_matrix_UB_22 0.00521
_diffrn_orient_matrix_UB_23 0.02511
_diffrn_orient_matrix_UB_31 -0.01089
_diffrn_orient_matrix_UB_32 0.06200
_diffrn_orient_matrix_UB_33 0.00310
_diffrn_radiation_detector 'scintillation counter'
_diffrn_radiation_monochromator graphite
_diffrn_radiation_source 'sealed X-ray tube'
_diffrn_radiation_type 'Mo K\a'
_diffrn_radiation_wavelength 0.71073
_diffrn_reflns_av_R_equivalents 0.053
_diffrn_reflns_limit_h_max 12
_diffrn_reflns_limit_h_min 0
_diffrn_reflns_limit_k_max 17
_diffrn_reflns_limit_k_min 0
_diffrn_reflns_limit_l_max 23
_diffrn_reflns_limit_l_min -23
_diffrn_reflns_number 6250
_diffrn_reflns_theta_max 25.0
_diffrn_reflns_theta_min 1.5
_diffrn_standards_decay_% 18.2
_diffrn_standards_interval_time 60
_diffrn_standards_number 3
_exptl_absorpt_coefficient_mu 0.652
_exptl_absorpt_correction_type none
_exptl_crystal_colour yellow
_exptl_crystal_density_diffrn 1.414
_exptl_crystal_density_meas 0.000
_exptl_crystal_description tablet
_exptl_crystal_F_000 1776.00
_exptl_crystal_size_max 0.29
_exptl_crystal_size_mid 0.25
_exptl_crystal_size_min 0.11
_refine_diff_density_max 0.88
_refine_diff_density_min -0.99
_refine_ls_abs_structure_details 'not applicable'
_refine_ls_extinction_coef 0.00
_refine_ls_extinction_method none
_refine_ls_goodness_of_fit_all 2.02
_refine_ls_goodness_of_fit_ref 2.48
_refine_ls_hydrogen_treatment constr
_refine_ls_matrix_type full
_refine_ls_number_constraints 0
_refine_ls_number_parameters 431
_refine_ls_number_reflns 5416
_refine_ls_number_restraints 0
_refine_ls_R_factor_all 0.130
_refine_ls_R_factor_gt 0.093
_refine_ls_shift/su_max 0.038
_refine_ls_shift/su_mean 0.0018
_refine_ls_structure_factor_coef Fsqd
_refine_ls_weighting_details 'w = 4F~o~^2^/[\s^2^(I) + (0.020I)^2^]'
_refine_ls_weighting_scheme calc
_refine_ls_wR_factor_all 0.155
_refine_ls_wR_factor_ref 0.078
_reflns_number_observed 3368
_reflns_number_total 5691
_reflns_observed_criterion I>1.00\s(I)
_cod_data_source_file ic025774q_s1_5.cif
_cod_data_source_block 9_C29H64FeO13P4S
_cod_original_cell_volume 3910(1)
_cod_original_sg_symbol_H-M 'P 21/n '
_cod_original_formula_sum 'C29 H64 Fe O13 P4 S '
_cod_database_code 4318721

loop_
_symmetry_equiv_pos_as_xyz
'   +x,   +y,   +z'
1/2-x,1/2+y,1/2-z
'   -x,   -y,   -z'
1/2+x,1/2-y,1/2+z

loop_
_atom_site_label
_atom_site_fract_x
_atom_site_fract_y
_atom_site_fract_z
_atom_site_U_iso_or_equiv
_atom_site_occupancy
_atom_site_refinement_flags
_atom_site_adp_type
_atom_site_calc_flag
_atom_site_calc_attached_atom
Fe 0.5561(1) 0.71154(8) 0.37847(5) 0.0507(4) 1.000 . Uani d ?
S 0.4848(3) 0.8630(2) 0.2684(2) 0.092(1) 1.000 . Uani d ?
P(1) 0.4465(2) 0.6199(2) 0.3096(1) 0.0642(8) 1.000 . Uani d ?
P(2) 0.7078(2) 0.6653(2) 0.3320(1) 0.0607(8) 1.000 . Uani d ?
P(3) 0.6722(2) 0.8034(2) 0.4434(1) 0.0596(8) 1.000 . Uani d ?
P(4) 0.4070(2) 0.7675(2) 0.4234(1) 0.0673(9) 1.000 . Uani d ?
O(1) 0.0605(7) 0.5710(6) 0.1469(4) 0.157(4) 1.000 . Uani d ?
O(2a) 0.336(1) 0.340(1) 0.3036(8) 0.118(5) 0.500 . Uiso d ?
O(2) 0.283(2) 0.342(1) 0.3753(8) 0.146(7) 0.500 . Uiso d ?
O(3) 0.959(1) 0.4389(8) 0.3821(5) 0.132(4) 0.700 . Uiso d ?
O(3a) 1.102(2) 0.507(1) 0.366(1) 0.087(7) 0.300 . Uiso d ?
O(4) 0.791(1) 0.8771(7) 0.2028(6) 0.230(6) 1.000 . Uani d ?
O(5) 1.0585(7) 0.7856(6) 0.5295(4) 0.175(5) 1.000 . Uani d ?
O(6) 0.710(1) 1.095(1) 0.4018(5) 0.288(8) 1.000 . Uani d ?
O(7) 0.0292(8) 0.8297(9) 0.3937(5) 0.232(6) 1.000 . Uani d ?
O(8) 0.167(1) 0.6338(6) 0.5402(5) 0.202(6) 1.000 . Uani d ?
O(9) 0.6029(5) 0.5865(4) 0.4746(3) 0.080(2) 1.000 . Uani d ?
O(10) 0.5291(5) 0.7914(4) 0.3059(3) 0.084(2) 1.000 . Uani d ?
O(11) 0.5767(7) 0.9025(6) 0.2433(4) 0.162(4) 1.000 . Uani d ?
O(12) 0.4434(8) 0.9192(6) 0.3142(6) 0.207(5) 1.000 . Uani d ?
O(13) 0.3912(8) 0.8381(8) 0.2221(4) 0.212(5) 1.000 . Uani d ?
C(1) 0.5208(9) 0.6151(6) 0.2424(4) 0.092(4) 1.000 . Uani d ?
C(2) 0.6502(8) 0.5974(7) 0.2653(5) 0.099(4) 1.000 . Uani d ?
C(3) 0.2971(7) 0.6457(5) 0.2743(4) 0.072(3) 1.000 . Uani d ?
C(4) 0.2421(8) 0.5946(6) 0.2155(4) 0.085(4) 1.000 . Uani d ?
C(5) 0.112(1) 0.6177(7) 0.1987(5) 0.136(5) 1.000 . Uani d ?
C(6) 0.449(1) 0.5096(7) 0.3314(7) 0.141(6) 1.000 . Uani d ?
C(7) 0.371(1) 0.465(1) 0.3478(9) 0.242(9) 1.000 . Uani d ?
C(8) 0.369(1) 0.3726(7) 0.3587(6) 0.106(5) 1.000 . Uani d ?
C(9) 0.8192(7) 0.5988(5) 0.3779(4) 0.070(3) 1.000 . Uani d ?
C(10) 0.9236(9) 0.5784(6) 0.3488(5) 0.089(4) 1.000 . Uani d ?
C(11) 1.0088(9) 0.5207(9) 0.3869(5) 0.114(5) 1.000 . Uani d ?
C(12) 0.7880(8) 0.7489(6) 0.3002(4) 0.081(4) 1.000 . Uani d ?
C(13) 0.823(1) 0.7415(8) 0.2381(7) 0.163(7) 1.000 . Uani d ?
C(14) 0.848(3) 0.803(1) 0.2048(9) 0.34(1) 1.000 . Uani d ?
C(15) 0.5913(8) 0.8382(6) 0.5038(4) 0.083(4) 1.000 . Uani d ?
C(16) 0.4683(8) 0.8594(6) 0.4724(4) 0.083(4) 1.000 . Uani d ?
C(17) 0.8073(7) 0.7624(5) 0.4912(4) 0.071(3) 1.000 . Uani d ?
C(18) 0.8669(9) 0.8125(7) 0.5460(5) 0.111(5) 1.000 . Uani d ?
C(19) 0.985(1) 0.7758(9) 0.5785(5) 0.127(5) 1.000 . Uani d ?
C(20) 0.7202(8) 0.8990(6) 0.4068(4) 0.081(4) 1.000 . Uani d ?
C(21) 0.721(1) 0.9788(7) 0.4351(5) 0.126(5) 1.000 . Uani d ?
C(22) 0.786(3) 1.0471(9) 0.392(1) 0.45(2) 1.000 . Uani d ?
C(23) 0.2726(7) 0.8080(6) 0.3757(4) 0.076(3) 1.000 . Uani d ?
C(24) 0.2121(9) 0.8795(7) 0.4058(5) 0.092(4) 1.000 . Uani d ?
C(25) 0.089(1) 0.901(1) 0.3757(8) 0.180(8) 1.000 . Uani d ?
C(26) 0.356(1) 0.7070(9) 0.4861(6) 0.122(5) 1.000 . Uani d ?
C(27) 0.297(1) 0.6375(9) 0.4724(7) 0.148(7) 1.000 . Uani d ?
C(28) 0.258(1) 0.5882(7) 0.5340(9) 0.185(8) 1.000 . Uani d ?
C(29) 0.5827(7) 0.6383(6) 0.4352(4) 0.057(3) 1.000 . Uani d ?
H(1) 0.4878 0.5715 0.2146 0.111 1.000 . Uiso c ?
H(2) 0.5121 0.6671 0.2204 0.111 1.000 . Uiso c ?
H(3) 0.6917 0.6074 0.2316 0.118 1.000 . Uiso c ?
H(4) 0.6598 0.5405 0.2783 0.118 1.000 . Uiso c ?
H(5) 0.2501 0.6377 0.3059 0.086 1.000 . Uiso c ?
H(6) 0.2953 0.7031 0.2624 0.086 1.000 . Uiso c ?
H(7) 0.2799 0.6078 0.1809 0.101 1.000 . Uiso c ?
H(8) 0.2501 0.5364 0.2246 0.101 1.000 . Uiso c ?
H(9) 0.1039 0.6757 0.1888 0.163 1.000 . Uiso c ?
H(10) 0.0745 0.6058 0.2338 0.163 1.000 . Uiso c ?
H(11) 0.4678 0.4814 0.2955 0.169 1.000 . Uiso c ?
H(12) 0.5124 0.5052 0.3659 0.169 1.000 . Uiso c ?
H(13) 0.3595 0.4891 0.3870 0.291 1.000 . Uiso c ?
H(14) 0.3042 0.4758 0.3163 0.291 1.000 . Uiso c ?
H(15) 0.4407 0.3507 0.3805 0.128 1.000 . Uiso c ?
H(16) 0.8463 0.6263 0.4171 0.083 1.000 . Uiso c ?
H(17) 0.7830 0.5473 0.3856 0.083 1.000 . Uiso c ?
H(18) 0.8972 0.5530 0.3087 0.107 1.000 . Uiso c ?
H(19) 0.9628 0.6293 0.3430 0.107 1.000 . Uiso c ?
H(20) 1.0254 0.5384 0.4300 0.137 1.000 . Uiso c ?
H(21) 0.7408 0.7977 0.2985 0.098 1.000 . Uiso c ?
H(22) 0.8578 0.7571 0.3301 0.098 1.000 . Uiso c ?
H(23) 0.8905 0.7069 0.2446 0.196 1.000 . Uiso c ?
H(24) 0.7607 0.7129 0.2120 0.196 1.000 . Uiso c ?
H(25) 0.8377 0.7837 0.1623 0.406 1.000 . Uiso c ?
H(26) 0.9280 0.8155 0.2195 0.406 1.000 . Uiso c ?
H(27) 0.5898 0.7948 0.5340 0.099 1.000 . Uiso c ?
H(28) 0.6277 0.8865 0.5245 0.099 1.000 . Uiso c ?
H(29) 0.4688 0.9073 0.4461 0.099 1.000 . Uiso c ?
H(30) 0.4221 0.8707 0.5039 0.099 1.000 . Uiso c ?
H(31) 0.7890 0.7094 0.5073 0.085 1.000 . Uiso c ?
H(32) 0.8616 0.7549 0.4633 0.085 1.000 . Uiso c ?
H(33) 0.8801 0.8674 0.5314 0.133 1.000 . Uiso c ?
H(34) 0.8170 0.8157 0.5766 0.133 1.000 . Uiso c ?
H(35) 0.9776 0.7185 0.5891 0.152 1.000 . Uiso c ?
H(36) 1.0162 0.8065 0.6158 0.152 1.000 . Uiso c ?
H(37) 0.7982 0.8886 0.4013 0.098 1.000 . Uiso c ?
H(38) 0.6713 0.9038 0.3664 0.098 1.000 . Uiso c ?
H(39) 0.6432 0.9963 0.4358 0.151 1.000 . Uiso c ?
H(40) 0.7634 0.9765 0.4773 0.151 1.000 . Uiso c ?
H(41) 0.7830 1.0321 0.3489 0.542 1.000 . Uiso c ?
H(42) 0.8631 1.0628 0.4104 0.542 1.000 . Uiso c ?
H(43) 0.2909 0.8280 0.3368 0.092 1.000 . Uiso c ?
H(44) 0.2190 0.7627 0.3674 0.092 1.000 . Uiso c ?
H(45) 0.2112 0.8644 0.4486 0.110 1.000 . Uiso c ?
H(46) 0.2581 0.9286 0.4048 0.110 1.000 . Uiso c ?
H(47) 0.0812 0.9058 0.3309 0.216 1.000 . Uiso c ?
H(48) 0.0637 0.9514 0.3925 0.216 1.000 . Uiso c ?
H(49) 0.4239 0.6924 0.5159 0.146 1.000 . Uiso c ?
H(50) 0.3087 0.7435 0.5055 0.146 1.000 . Uiso c ?
H(51) 0.2276 0.6510 0.4433 0.178 1.000 . Uiso c ?
H(52) 0.3430 0.6001 0.4527 0.178 1.000 . Uiso c ?
H(53) 0.3171 0.5908 0.5707 0.222 1.000 . Uiso c ?
H(54) 0.2375 0.5313 0.5246 0.222 1.000 . Uiso c ?

loop_
_atom_site_aniso_label
_atom_site_aniso_U_11
_atom_site_aniso_U_22
_atom_site_aniso_U_33
_atom_site_aniso_U_12
_atom_site_aniso_U_13
_atom_site_aniso_U_23
Fe 0.0547(7) 0.0490(8) 0.0497(7) -0.0050(6) 0.0126(5) -0.0010(7)
S 0.082(2) 0.090(2) 0.107(3) 0.012(2) 0.026(2) 0.036(2)
P(1) 0.068(2) 0.057(2) 0.066(2) -0.008(1) 0.006(1) -0.005(1)
P(2) 0.064(2) 0.059(2) 0.063(2) -0.006(1) 0.021(1) -0.012(1)
P(3) 0.065(2) 0.058(2) 0.057(1) -0.004(1) 0.013(1) -0.010(1)
P(4) 0.058(2) 0.083(2) 0.064(2) 0.004(1) 0.018(1) 0.001(1)
O(1) 0.130(7) 0.183(9) 0.140(7) -0.027(6) -0.026(6) 0.016(7)
O(4) 0.26(1) 0.14(1) 0.33(2) -0.001(9) 0.15(1) 0.08(1)
O(5) 0.128(8) 0.21(1) 0.175(9) 0.008(7) -0.006(6) 0.002(8)
O(6) 0.32(2) 0.42(2) 0.124(9) -0.19(2) 0.04(1) 0.04(1)
O(7) 0.101(8) 0.41(2) 0.18(1) -0.026(9) 0.020(7) -0.07(1)
O(8) 0.26(1) 0.15(1) 0.23(1) 0.035(9) 0.13(1) 0.036(8)
O(9) 0.077(4) 0.076(5) 0.087(5) 0.007(4) 0.018(4) 0.021(4)
O(10) 0.102(5) 0.066(4) 0.082(4) 0.000(4) 0.009(4) 0.034(4)
O(11) 0.130(7) 0.182(9) 0.186(8) 0.007(6) 0.057(6) 0.122(7)
O(12) 0.20(1) 0.126(8) 0.34(1) 0.052(7) 0.16(1) 0.002(9)
O(13) 0.154(8) 0.31(1) 0.141(8) -0.020(9) -0.071(7) 0.083(9)
C(1) 0.088(7) 0.111(9) 0.077(7) -0.014(7) 0.010(6) -0.058(6)
C(2) 0.079(7) 0.12(1) 0.106(8) -0.010(7) 0.038(6) -0.054(7)
C(3) 0.063(6) 0.067(7) 0.076(7) -0.013(5) -0.015(5) -0.006(5)
C(4) 0.086(7) 0.087(8) 0.077(7) -0.024(6) 0.005(6) 0.007(6)
C(5) 0.15(1) 0.095(9) 0.12(1) 0.025(8) -0.093(9) -0.045(8)
C(6) 0.13(1) 0.060(8) 0.21(1) -0.030(8) -0.05(1) 0.027(9)
C(7) 0.11(1) 0.16(2) 0.43(3) -0.04(1) -0.03(1) 0.21(2)
C(8) 0.11(1) 0.089(9) 0.10(1) -0.010(7) -0.027(7) 0.034(8)
C(9) 0.065(6) 0.063(7) 0.087(7) 0.002(5) 0.031(5) -0.007(5)
C(10) 0.073(7) 0.092(8) 0.111(8) 0.015(6) 0.037(6) -0.008(7)
C(11) 0.064(7) 0.15(1) 0.13(1) 0.019(8) 0.012(7) -0.054(9)
C(12) 0.084(7) 0.098(8) 0.075(7) -0.007(6) 0.050(5) 0.010(6)
C(13) 0.27(2) 0.10(1) 0.16(1) 0.00(1) 0.16(1) 0.014(9)
C(14) 0.75(5) 0.11(1) 0.26(2) 0.11(2) 0.37(3) 0.10(1)
C(15) 0.068(6) 0.109(9) 0.073(7) 0.003(6) 0.018(5) -0.027(6)
C(16) 0.068(6) 0.109(9) 0.072(7) 0.022(6) 0.014(5) -0.041(6)
C(17) 0.064(6) 0.076(7) 0.070(6) -0.003(5) 0.004(5) -0.023(5)
C(18) 0.086(8) 0.14(1) 0.097(8) 0.011(7) 0.002(7) -0.039(8)
C(19) 0.080(8) 0.22(1) 0.086(9) 0.023(9) 0.020(7) -0.014(9)
C(20) 0.117(8) 0.053(7) 0.077(7) -0.019(6) 0.026(6) -0.015(6)
C(21) 0.21(1) 0.060(8) 0.11(1) -0.005(9) 0.037(9) -0.016(7)
C(22) 0.95(7) 0.010(8) 0.55(4) 0.00(2) 0.55(5) -0.04(1)
C(23) 0.039(5) 0.104(8) 0.085(7) 0.007(5) 0.008(5) -0.013(6)
C(24) 0.073(7) 0.104(9) 0.103(8) 0.010(7) 0.028(6) 0.003(7)
C(25) 0.07(1) 0.21(2) 0.26(2) -0.03(1) 0.01(1) 0.06(1)
C(26) 0.12(1) 0.13(1) 0.12(1) 0.028(9) 0.054(8) 0.02(1)
C(27) 0.13(1) 0.12(1) 0.19(2) -0.04(1) 0.01(1) -0.03(1)
C(28) 0.19(1) 0.068(9) 0.36(2) 0.003(9) 0.22(2) 0.00(1)
C(29) 0.053(5) 0.065(7) 0.052(6) -0.008(5) 0.006(4) -0.002(5)

loop_
_geom_angle_atom_site_label_1
_geom_angle_atom_site_label_2
_geom_angle_atom_site_label_3
_geom_angle
_geom_angle_site_symmetry_1
_geom_angle_site_symmetry_2
_geom_angle_site_symmetry_3
_geom_angle_publ_flag
P(1) Fe P(2) 84.25(9) . . . yes
P(1) Fe P(3) 176.9(1) . . . yes
P(1) Fe P(4) 98.1(1) . . . yes
P(1) Fe O(10) 85.0(2) . . . yes
P(1) Fe C(29) 91.9(3) . . . yes
P(2) Fe P(3) 92.97(9) . . . yes
P(2) Fe P(4) 176.0(1) . . . yes
P(2) Fe O(10) 84.0(2) . . . yes
P(2) Fe C(29) 91.9(3) . . . yes
P(3) Fe P(4) 84.61(9) . . . yes
P(3) Fe O(10) 93.4(2) . . . yes
P(3) Fe C(29) 89.5(3) . . . yes
P(4) Fe O(10) 92.9(2) . . . yes
P(4) Fe C(29) 91.3(3) . . . yes
O(10) Fe C(29) 175.0(3) . . . yes
O(10) S O(11) 110.0(4) . . . yes
O(10) S O(12) 103.8(5) . . . yes
O(10) S O(13) 109.2(6) . . . yes
O(11) S O(12) 109.8(6) . . . yes
O(11) S O(13) 113.7(6) . . . yes
O(12) S O(13) 109.9(6) . . . yes
Fe P(1) C(1) 104.4(3) . . . yes
Fe P(1) C(3) 120.4(3) . . . yes
Fe P(1) C(6) 117.9(4) . . . yes
C(1) P(1) C(3) 103.7(4) . . . yes
C(1) P(1) C(6) 100.1(6) . . . yes
C(3) P(1) C(6) 107.2(5) . . . yes
Fe P(2) C(2) 109.0(3) . . . yes
Fe P(2) C(9) 118.8(3) . . . yes
Fe P(2) C(12) 114.2(3) . . . yes
C(2) P(2) C(9) 101.8(5) . . . yes
C(2) P(2) C(12) 106.4(4) . . . yes
C(9) P(2) C(12) 105.2(4) . . . yes
Fe P(3) C(15) 107.6(3) . . . yes
Fe P(3) C(17) 117.7(3) . . . yes
Fe P(3) C(20) 117.4(3) . . . yes
C(15) P(3) C(17) 102.4(4) . . . yes
C(15) P(3) C(20) 106.5(4) . . . yes
C(17) P(3) C(20) 103.7(4) . . . yes
Fe P(4) C(16) 107.3(3) . . . yes
Fe P(4) C(23) 122.4(3) . . . yes
Fe P(4) C(26) 117.6(4) . . . yes
C(16) P(4) C(23) 104.0(4) . . . yes
C(16) P(4) C(26) 98.2(6) . . . yes
C(23) P(4) C(26) 103.9(5) . . . yes
O(2) O(2a) C(8) 44.3(8) . . . yes
O(2a) O(2) C(8) 47.0(9) . . . yes
Fe O(10) S 159.3(4) . . . yes
P(1) C(1) C(2) 109.6(7) . . . yes
P(1) C(1) H(1) 109.4 . . . no
P(1) C(1) H(2) 109.4 . . . no
C(2) C(1) H(1) 109.4 . . . no
C(2) C(1) H(2) 109.4 . . . no
H(1) C(1) H(2) 109.5 . . . no
P(2) C(2) C(1) 110.4(6) . . . yes
P(2) C(2) H(3) 109.2 . . . no
P(2) C(2) H(4) 109.2 . . . no
C(1) C(2) H(3) 109.2 . . . no
C(1) C(2) H(4) 109.2 . . . no
H(3) C(2) H(4) 109.5 . . . no
P(1) C(3) C(4) 116.7(7) . . . yes
P(1) C(3) H(5) 107.6 . . . no
P(1) C(3) H(6) 107.6 . . . no
C(4) C(3) H(5) 107.6 . . . no
C(4) C(3) H(6) 107.6 . . . no
H(5) C(3) H(6) 109.5 . . . no
C(3) C(4) C(5) 108.3(8) . . . yes
C(3) C(4) H(7) 109.8 . . . no
C(3) C(4) H(8) 109.8 . . . no
C(5) C(4) H(7) 109.8 . . . no
C(5) C(4) H(8) 109.8 . . . no
H(7) C(4) H(8) 109.5 . . . no
O(1) C(5) C(4) 109(1) . . . yes
O(1) C(5) H(9) 109.6 . . . no
O(1) C(5) H(10) 109.6 . . . no
C(4) C(5) H(9) 109.6 . . . no
C(4) C(5) H(10) 109.6 . . . no
H(9) C(5) H(10) 109.5 . . . no
P(1) C(6) C(7) 130(1) . . . yes
P(1) C(6) H(11) 104.2 . . . no
P(1) C(6) H(12) 104.2 . . . no
C(7) C(6) H(11) 104.2 . . . no
C(7) C(6) H(12) 104.2 . . . no
H(11) C(6) H(12) 109.5 . . . no
C(6) C(7) C(8) 129(2) . . . yes
C(6) C(7) H(13) 104.3 . . . no
C(6) C(7) H(14) 104.3 . . . no
C(8) C(7) H(13) 104.3 . . . no
C(8) C(7) H(14) 104.3 . . . no
H(13) C(7) H(14) 109.5 . . . no
O(2a) C(8) O(2) 89(1) . . . yes
O(2a) C(8) C(7) 105(1) . . . yes
O(2a) C(8) H(15) 113.8 . . . no
O(2) C(8) C(7) 119(2) . . . yes
O(2) C(8) H(15) 113.7 . . . no
C(7) C(8) H(15) 113.8 . . . no
P(2) C(9) C(10) 117.1(7) . . . yes
P(2) C(9) H(16) 107.5 . . . no
P(2) C(9) H(17) 107.5 . . . no
C(10) C(9) H(16) 107.5 . . . no
C(10) C(9) H(17) 107.5 . . . no
H(16) C(9) H(17) 109.5 . . . no
C(9) C(10) C(11) 114.7(9) . . . yes
C(9) C(10) H(18) 108.1 . . . no
C(9) C(10) H(19) 108.1 . . . no
C(11) C(10) H(18) 108.1 . . . no
C(11) C(10) H(19) 108.1 . . . no
H(18) C(10) H(19) 109.5 . . . no
O(3) C(11) O(3a) 100(1) . . . yes
O(3) C(11) C(10) 107.5(9) . . . yes
O(3) C(11) H(20) 110.6 . . . no
O(3a) C(11) C(10) 117(2) . . . yes
O(3a) C(11) H(20) 110.6 . . . no
C(10) C(11) H(20) 110.6 . . . no
P(2) C(12) C(13) 121.5(8) . . . yes
P(2) C(12) H(21) 106.4 . . . no
P(2) C(12) H(22) 106.4 . . . no
C(13) C(12) H(21) 106.4 . . . no
C(13) C(12) H(22) 106.4 . . . no
H(21) C(12) H(22) 109.5 . . . no
C(12) C(13) C(14) 125(1) . . . yes
C(12) C(13) H(23) 105.5 . . . no
C(12) C(13) H(24) 105.5 . . . no
C(14) C(13) H(23) 105.5 . . . no
C(14) C(13) H(24) 105.5 . . . no
H(23) C(13) H(24) 109.5 . . . no
O(4) C(14) C(13) 122(2) . . . yes
O(4) C(14) H(25) 106.2 . . . no
O(4) C(14) H(26) 106.2 . . . no
C(13) C(14) H(25) 106.2 . . . no
C(13) C(14) H(26) 106.2 . . . no
H(25) C(14) H(26) 109.5 . . . no
P(3) C(15) C(16) 108.9(6) . . . yes
P(3) C(15) H(27) 109.6 . . . no
P(3) C(15) H(28) 109.6 . . . no
C(16) C(15) H(27) 109.6 . . . no
C(16) C(15) H(28) 109.6 . . . no
H(27) C(15) H(28) 109.5 . . . no
P(4) C(16) C(15) 108.2(6) . . . yes
P(4) C(16) H(29) 109.8 . . . no
P(4) C(16) H(30) 109.8 . . . no
C(15) C(16) H(29) 109.8 . . . no
C(15) C(16) H(30) 109.8 . . . no
H(29) C(16) H(30) 109.5 . . . no
P(3) C(17) C(18) 118.8(7) . . . yes
P(3) C(17) H(31) 107.1 . . . no
P(3) C(17) H(32) 107.1 . . . no
C(18) C(17) H(31) 107.1 . . . no
C(18) C(17) H(32) 107.1 . . . no
H(31) C(17) H(32) 109.5 . . . no
C(17) C(18) C(19) 114.0(9) . . . yes
C(17) C(18) H(33) 108.3 . . . no
C(17) C(18) H(34) 108.3 . . . no
C(19) C(18) H(33) 108.3 . . . no
C(19) C(18) H(34) 108.3 . . . no
H(33) C(18) H(34) 109.5 . . . no
O(5) C(19) C(18) 102.8(9) . . . yes
O(5) C(19) H(35) 111.1 . . . no
O(5) C(19) H(36) 111.1 . . . no
C(18) C(19) H(35) 111.1 . . . no
C(18) C(19) H(36) 111.1 . . . no
H(35) C(19) H(36) 109.5 . . . no
P(3) C(20) C(21) 122.9(8) . . . yes
P(3) C(20) H(37) 106.0 . . . no
P(3) C(20) H(38) 106.0 . . . no
C(21) C(20) H(37) 106.0 . . . no
C(21) C(20) H(38) 106.0 . . . no
H(37) C(20) H(38) 109.5 . . . no
C(20) C(21) C(22) 109(1) . . . yes
C(20) C(21) H(39) 109.7 . . . no
C(20) C(21) H(40) 109.7 . . . no
C(22) C(21) H(39) 109.7 . . . no
C(22) C(21) H(40) 109.7 . . . no
H(39) C(21) H(40) 109.5 . . . no
O(6) C(22) C(21) 85(2) . . . yes
O(6) C(22) H(41) 115.3 . . . no
O(6) C(22) H(42) 115.2 . . . no
C(21) C(22) H(41) 115.3 . . . no
C(21) C(22) H(42) 115.3 . . . no
H(41) C(22) H(42) 109.3 . . . no
P(4) C(23) C(24) 115.9(7) . . . yes
P(4) C(23) H(43) 107.8 . . . no
P(4) C(23) H(44) 107.8 . . . no
C(24) C(23) H(43) 107.8 . . . no
C(24) C(23) H(44) 107.8 . . . no
H(43) C(23) H(44) 109.5 . . . no
C(23) C(24) C(25) 117(1) . . . yes
C(23) C(24) H(45) 107.4 . . . no
C(23) C(24) H(46) 107.4 . . . no
C(25) C(24) H(45) 107.4 . . . no
C(25) C(24) H(46) 107.4 . . . no
H(45) C(24) H(46) 109.5 . . . no
O(7) C(25) C(24) 100(1) . . . yes
O(7) C(25) H(47) 111.7 . . . no
O(7) C(25) H(48) 111.7 . . . no
C(24) C(25) H(47) 111.7 . . . no
C(24) C(25) H(48) 111.7 . . . no
H(47) C(25) H(48) 109.5 . . . no
P(4) C(26) C(27) 120(1) . . . yes
P(4) C(26) H(49) 106.7 . . . no
P(4) C(26) H(50) 106.7 . . . no
C(27) C(26) H(49) 106.7 . . . no
C(27) C(26) H(50) 106.7 . . . no
H(49) C(26) H(50) 109.5 . . . no
C(26) C(27) C(28) 115(1) . . . yes
C(26) C(27) H(51) 108.0 . . . no
C(26) C(27) H(52) 108.0 . . . no
C(28) C(27) H(51) 108.0 . . . no
C(28) C(27) H(52) 108.0 . . . no
H(51) C(27) H(52) 109.5 . . . no
O(8) C(28) C(27) 99(1) . . . yes
O(8) C(28) H(53) 112.0 . . . no
O(8) C(28) H(54) 112.0 . . . no
C(27) C(28) H(53) 112.0 . . . no
C(27) C(28) H(54) 112.0 . . . no
H(53) C(28) H(54) 109.5 . . . no
Fe C(29) O(9) 178.9(8) . . . yes

loop_
_geom_bond_atom_site_label_1
_geom_bond_atom_site_label_2
_geom_bond_distance
_geom_bond_site_symmetry_1
_geom_bond_site_symmetry_2
_geom_bond_publ_flag
Fe P(1) 2.295(3) . . yes
Fe P(2) 2.295(2) . . yes
Fe P(3) 2.289(2) . . yes
Fe P(4) 2.307(2) . . yes
Fe O(10) 1.990(6) . . yes
Fe C(29) 1.674(9) . . yes
S O(10) 1.438(6) . . yes
S O(11) 1.425(7) . . yes
S O(12) 1.471(9) . . yes
S O(13) 1.395(8) . . yes
P(1) C(1) 1.806(9) . . yes
P(1) C(3) 1.816(8) . . yes
P(1) C(6) 1.82(1) . . yes
P(2) C(2) 1.822(9) . . yes
P(2) C(9) 1.822(9) . . yes
P(2) C(12) 1.827(9) . . yes
P(3) C(15) 1.815(8) . . yes
P(3) C(17) 1.837(9) . . yes
P(3) C(20) 1.845(9) . . yes
P(4) C(16) 1.869(9) . . yes
P(4) C(23) 1.827(8) . . yes
P(4) C(26) 1.83(1) . . yes
O(1) C(5) 1.38(1) . . yes
O(2a) O(2) 1.75(2) . . yes
O(2a) C(8) 1.28(2) . . yes
O(2) C(8) 1.22(2) . . yes
O(3) C(11) 1.43(1) . . yes
O(3a) C(11) 1.26(2) . . yes
O(4) C(14) 1.35(2) . . yes
O(5) C(19) 1.47(1) . . yes
O(6) C(22) 1.21(3) . . yes
O(7) C(25) 1.42(2) . . yes
O(8) C(28) 1.31(1) . . yes
O(9) C(29) 1.174(8) . . yes
C(1) C(2) 1.53(1) . . yes
C(1) H(1) 0.95 . . no
C(1) H(2) 0.95 . . no
C(2) H(3) 0.95 . . no
C(2) H(4) 0.95 . . no
C(3) C(4) 1.54(1) . . yes
C(3) H(5) 0.95 . . no
C(3) H(6) 0.95 . . no
C(4) C(5) 1.54(1) . . yes
C(4) H(7) 0.95 . . no
C(4) H(8) 0.95 . . no
C(5) H(9) 0.95 . . no
C(5) H(10) 0.95 . . no
C(6) C(7) 1.25(1) . . yes
C(6) H(11) 0.95 . . no
C(6) H(12) 0.95 . . no
C(7) C(8) 1.50(2) . . yes
C(7) H(13) 0.95 . . no
C(7) H(14) 0.95 . . no
C(8) H(15) 0.95 . . no
C(9) C(10) 1.50(1) . . yes
C(9) H(16) 0.95 . . no
C(9) H(17) 0.95 . . no
C(10) C(11) 1.49(1) . . yes
C(10) H(18) 0.95 . . no
C(10) H(19) 0.95 . . no
C(11) H(20) 0.95 . . no
C(12) C(13) 1.46(1) . . yes
C(12) H(21) 0.95 . . no
C(12) H(22) 0.95 . . no
C(13) C(14) 1.28(2) . . yes
C(13) H(23) 0.95 . . no
C(13) H(24) 0.95 . . no
C(14) H(25) 0.95 . . no
C(14) H(26) 0.95 . . no
C(15) C(16) 1.51(1) . . yes
C(15) H(27) 0.95 . . no
C(15) H(28) 0.95 . . no
C(16) H(29) 0.95 . . no
C(16) H(30) 0.95 . . no
C(17) C(18) 1.49(1) . . yes
C(17) H(31) 0.95 . . no
C(17) H(32) 0.95 . . no
C(18) C(19) 1.54(1) . . yes
C(18) H(33) 0.95 . . no
C(18) H(34) 0.95 . . no
C(19) H(35) 0.95 . . no
C(19) H(36) 0.95 . . no
C(20) C(21) 1.41(1) . . yes
C(20) H(37) 0.95 . . no
C(20) H(38) 0.95 . . no
C(21) C(22) 1.69(2) . . yes
C(21) H(39) 0.95 . . no
C(21) H(40) 0.95 . . no
C(22) H(41) 0.95 . . no
C(22) H(42) 0.95 . . no
C(23) C(24) 1.54(1) . . yes
C(23) H(43) 0.95 . . no
C(23) H(44) 0.95 . . no
C(24) C(25) 1.50(1) . . yes
C(24) H(45) 0.95 . . no
C(24) H(46) 0.95 . . no
C(25) H(47) 0.95 . . no
C(25) H(48) 0.95 . . no
C(26) C(27) 1.31(1) . . yes
C(26) H(49) 0.95 . . no
C(26) H(50) 0.95 . . no
C(27) C(28) 1.67(2) . . yes
C(27) H(51) 0.95 . . no
C(27) H(52) 0.95 . . no
C(28) H(53) 0.95 . . no
C(28) H(54) 0.95 . . no

loop_
_geom_contact_atom_site_label_1
_geom_contact_atom_site_label_2
_geom_contact_distance
_geom_contact_site_symmetry_1
_geom_contact_site_symmetry_2
_geom_contact_publ_flag
S O(3) 3.61(1) . 2_655 no
O(1) O(12) 2.56(1) . 2_545 no
O(1) O(6) 3.16(2) . 2_545 no
O(1) C(15) 3.46(1) . 4_464 no
O(2a) O(13) 2.60(2) . 2_545 no
O(2a) C(5) 3.60(2) . 2_545 no
O(2) O(13) 2.64(2) . 2_545 no
O(2) O(3a) 3.35(3) . 1_455 no
O(2) O(9) 3.45(2) . 3_666 no
O(2) C(18) 3.60(2) . 3_666 no
O(2) C(17) 3.62(2) . 3_666 no
O(3) O(8) 2.66(1) . 3_666 no
O(3) O(11) 2.71(1) . 2_645 no
O(3) O(4) 3.29(2) . 2_645 no
O(3) C(28) 3.37(2) . 3_666 no
O(3) O(13) 3.46(1) . 2_645 no
O(3) C(19) 3.56(2) . 3_766 no
O(3a) C(7) 3.29(3) . 1_655 no
O(3a) O(11) 3.30(2) . 2_645 no
O(3a) O(13) 3.30(2) . 2_645 no
O(3a) C(27) 3.58(2) . 1_655 no
O(4) O(8) 3.53(2) . 4_564 no
O(4) C(28) 3.61(2) . 4_564 no
O(4) C(2) 3.62(2) . 2_655 no
O(5) O(8) 2.72(1) . 1_655 no
O(5) O(7) 2.95(2) . 1_655 no
O(5) O(6) 3.41(1) . 3_776 no
O(5) C(22) 3.48(3) . 3_776 no
O(7) C(12) 3.40(1) . 1_455 no
O(8) C(19) 3.30(2) . 1_455 no
O(9) C(28) 3.24(1) . 3_666 no
O(9) C(8) 3.58(1) . 3_666 no
O(11) C(11) 3.37(1) . 2_655 no
O(11) C(10) 3.43(1) . 2_655 no
O(12) C(5) 3.23(1) . 2 no
O(12) C(4) 3.52(1) . 2 no
O(13) C(8) 3.26(1) . 2 no

loop_
_geom_torsion_atom_site_label_1
_geom_torsion_atom_site_label_2
_geom_torsion_atom_site_label_3
_geom_torsion_atom_site_label_4
_geom_torsion_site_symmetry_1
_geom_torsion_site_symmetry_2
_geom_torsion_site_symmetry_3
_geom_torsion_site_symmetry_4
_geom_torsion
_geom_torsion_publ_flag
Fe P(1) C(1) C(2) . . . . 50.7(7) no
Fe P(1) C(3) C(4) . . . . 163.1(5) no
Fe P(1) C(6) C(7) . . . . 110(2) no
Fe P(2) C(2) C(1) . . . . 21.6(8) no
Fe P(2) C(9) C(10) . . . . -173.0(6) no
Fe P(2) C(12) C(13) . . . . -136.5(9) no
Fe P(3) C(15) C(16) . . . . -45.1(8) no
Fe P(3) C(17) C(18) . . . . -163.2(7) no
Fe P(3) C(20) C(21) . . . . 137.3(9) no
Fe P(4) C(16) C(15) . . . . -37.6(7) no
Fe P(4) C(23) C(24) . . . . -150.3(6) no
Fe P(4) C(26) C(27) . . . . -71(1) no
Fe O(10) S O(11) . . . . 134(1) no
Fe O(10) S O(12) . . . . 17(1) no
Fe O(10) S O(13) . . . . -101(1) no
S O(10) Fe P(1) . . . . 111(1) no
S O(10) Fe P(2) . . . . -164(1) no
S O(10) Fe P(3) . . . . -72(1) no
S O(10) Fe P(4) . . . . 13(1) no
S O(10) Fe C(29) . . . . 162(3) no
P(1) Fe P(2) C(2) . . . . 6.7(4) no
P(1) Fe P(2) C(9) . . . . -109.2(3) no
P(1) Fe P(2) C(12) . . . . 125.6(4) no
P(1) Fe P(3) C(15) . . . . 168(2) no
P(1) Fe P(3) C(17) . . . . -77(2) no
P(1) Fe P(3) C(20) . . . . 48(2) no
P(1) Fe P(4) C(16) . . . . -170.1(3) no
P(1) Fe P(4) C(23) . . . . -50.4(4) no
P(1) Fe P(4) C(26) . . . . 80.5(5) no
P(1) Fe C(29) O(9) . . . . 89.4(4) no
P(1) C(1) C(2) P(2) . . . . -46.8(9) no
P(1) C(3) C(4) C(5) . . . . 172.5(7) no
P(1) C(6) C(7) C(8) . . . . 172(1) no
P(2) Fe P(1) C(1) . . . . -28.5(4) no
P(2) Fe P(1) C(3) . . . . -144.2(4) no
P(2) Fe P(1) C(6) . . . . 81.5(6) no
P(2) Fe P(3) C(15) . . . . -166.8(4) no
P(2) Fe P(3) C(17) . . . . -51.9(3) no
P(2) Fe P(3) C(20) . . . . 73.2(4) no
P(2) Fe P(4) C(16) . . . . -45(2) no
P(2) Fe P(4) C(23) . . . . 75(2) no
P(2) Fe P(4) C(26) . . . . -154(2) no
P(2) Fe C(29) O(9) . . . . 5.1(4) no
P(2) C(9) C(10) C(11) . . . . -177.2(8) no
P(2) C(12) C(13) C(14) . . . . 159(2) no
P(3) Fe P(1) C(1) . . . . -3(2) no
P(3) Fe P(1) C(3) . . . . -119(2) no
P(3) Fe P(1) C(6) . . . . 107(2) no
P(3) Fe P(2) C(2) . . . . -171.9(4) no
P(3) Fe P(2) C(9) . . . . 72.2(3) no
P(3) Fe P(2) C(12) . . . . -53.0(4) no
P(3) Fe P(4) C(16) . . . . 8.4(3) no
P(3) Fe P(4) C(23) . . . . 128.2(4) no
P(3) Fe P(4) C(26) . . . . -101.0(5) no
P(3) Fe C(29) O(9) . . . . -87.8(4) no
P(3) C(15) C(16) P(4) . . . . 52.6(8) no
P(3) C(17) C(18) C(19) . . . . -174.6(8) no
P(3) C(20) C(21) C(22) . . . . 173(2) no
P(4) Fe P(1) C(1) . . . . 148.2(4) no
P(4) Fe P(1) C(3) . . . . 32.5(4) no
P(4) Fe P(1) C(6) . . . . -101.8(6) no
P(4) Fe P(2) C(2) . . . . -119(2) no
P(4) Fe P(2) C(9) . . . . 125(2) no
P(4) Fe P(2) C(12) . . . . 0(2) no
P(4) Fe P(3) C(15) . . . . 16.5(4) no
P(4) Fe P(3) C(17) . . . . 131.3(3) no
P(4) Fe P(3) C(20) . . . . -103.6(4) no
P(4) Fe C(29) O(9) . . . . -172.4(4) no
P(4) C(23) C(24) C(25) . . . . -166.3(9) no
P(4) C(26) C(27) C(28) . . . . 179.2(8) no
O(1) C(5) C(4) C(3) . . . . -178.7(9) no
O(2a) O(2) C(8) C(7) . . . . 107(2) no
O(2a) C(8) C(7) C(6) . . . . -84(2) no
O(2) O(2a) C(8) C(7) . . . . -119(2) no
O(2) C(8) C(7) C(6) . . . . 179(2) no
O(3) C(11) C(10) C(9) . . . . 73(1) no
O(3a) C(11) C(10) C(9) . . . . -175(1) no
O(4) C(14) C(13) C(12) . . . . -36(4) no
O(5) C(19) C(18) C(17) . . . . 67(1) no
O(6) C(22) C(21) C(20) . . . . 140(2) no
O(7) C(25) C(24) C(23) . . . . 71(1) no
O(8) C(28) C(27) C(26) . . . . 80(2) no
O(9) C(29) Fe O(10) . . . . 38.6(4) no
O(10) Fe P(1) C(1) . . . . 55.9(4) no
O(10) Fe P(1) C(3) . . . . -59.8(4) no
O(10) Fe P(1) C(6) . . . . 165.9(6) no
O(10) Fe P(2) C(2) . . . . -78.8(4) no
O(10) Fe P(2) C(9) . . . . 165.3(4) no
O(10) Fe P(2) C(12) . . . . 40.1(4) no
O(10) Fe P(3) C(15) . . . . 109.1(4) no
O(10) Fe P(3) C(17) . . . . -136.0(4) no
O(10) Fe P(3) C(20) . . . . -10.9(4) no
O(10) Fe P(4) C(16) . . . . -84.8(4) no
O(10) Fe P(4) C(23) . . . . 35.0(4) no
O(10) Fe P(4) C(26) . . . . 165.9(6) no
C(1) P(1) Fe C(29) . . . . -120.2(5) no
C(1) P(1) C(3) C(4) . . . . 47.0(7) no
C(1) P(1) C(6) C(7) . . . . -138(2) no
C(1) C(2) P(2) C(9) . . . . 148.0(7) no
C(1) C(2) P(2) C(12) . . . . -102.0(8) no
C(2) P(2) Fe C(29) . . . . 98.4(5) no
C(2) P(2) C(9) C(10) . . . . 67.3(8) no
C(2) P(2) C(12) C(13) . . . . -16(1) no
C(2) C(1) P(1) C(3) . . . . 177.6(7) no
C(2) C(1) P(1) C(6) . . . . -71.8(8) no
C(3) P(1) Fe C(29) . . . . 124.1(4) no
C(3) P(1) C(6) C(7) . . . . -30(2) no
C(4) C(3) P(1) C(6) . . . . -58.3(8) no
C(6) P(1) Fe C(29) . . . . -10.2(6) no
C(9) P(2) Fe C(29) . . . . -17.5(4) no
C(9) P(2) C(12) C(13) . . . . 91(1) no
C(10) C(9) P(2) C(12) . . . . -43.5(8) no
C(12) P(2) Fe C(29) . . . . -142.7(4) no
C(15) P(3) Fe C(29) . . . . -74.9(4) no
C(15) P(3) C(17) C(18) . . . . -45.4(9) no
C(15) P(3) C(20) C(21) . . . . 17(1) no
C(15) C(16) P(4) C(23) . . . . -168.6(6) no
C(15) C(16) P(4) C(26) . . . . 84.8(7) no
C(16) P(4) Fe C(29) . . . . 97.8(4) no
C(16) P(4) C(23) C(24) . . . . -29.0(8) no
C(16) P(4) C(26) C(27) . . . . 174(1) no
C(16) C(15) P(3) C(17) . . . . -169.8(7) no
C(16) C(15) P(3) C(20) . . . . 81.7(8) no
C(17) P(3) Fe C(29) . . . . 40.0(4) no
C(17) P(3) C(20) C(21) . . . . -91(1) no
C(18) C(17) P(3) C(20) . . . . 65.2(8) no
C(20) P(3) Fe C(29) . . . . 165.1(4) no
C(23) P(4) Fe C(29) . . . . -142.4(5) no
C(23) P(4) C(26) C(27) . . . . 68(1) no
C(24) C(23) P(4) C(26) . . . . 73.3(8) no
C(26) P(4) Fe C(29) . . . . -11.6(6) no
